data_4102734
loop_
_publ_author_name
'Benjamin J. Coe'
'John Fielden'
'Simon P. Foxon'
'James A. Harris'
'Madeleine Helliwell'
'Bruce S. Brunschwig'
'Inge Asselberghs'
'Koen Clays'
'Javier Gar\'in'
'Jes\'us Orduna'

_publ_contact_author_address
;
School of Chemistry, University of Manchester, Oxford Road, Manchester, M13
 9PL, UK.
;
_publ_contact_author_email b.coe@manchester.ac.uk
_publ_contact_author_name 'Benjamin J. Coe'
_publ_section_title
;
 Diquat Derivatives: Highly Active, Two-Dimensional Nonlinear Optical
 Chromophores with Potential Redox Switchability
;
_journal_name_full 'Journal of the American Chemical Society'
_journal_page_first 10498
_journal_page_last 10512
_journal_paper_doi 10.1021/ja103289a
_journal_volume 132
_journal_year 2010
_chemical_formula_moiety 'C28 H31 N3, 2(F6 P), C2 H3 N'
_chemical_formula_sum 'C30 H34 F12 N4 P2'
_chemical_formula_weight 740.55
_space_group_IT_number 2
_symmetry_cell_setting triclinic
_symmetry_space_group_name_Hall '-P 1'
_symmetry_space_group_name_H-M 'P -1'
_atom_sites_solution_hydrogens geom
_atom_sites_solution_primary direct
_atom_sites_solution_secondary difmap
_audit_creation_method SHELXL-97
_cell_angle_alpha 84.486(11)
_cell_angle_beta 86.213(11)
_cell_angle_gamma 65.610(16)
_cell_formula_units_Z 2
_cell_length_a 7.886(1)
_cell_length_b 8.897(1)
_cell_length_c 25.061(3)
_cell_measurement_reflns_used 1189
_cell_measurement_temperature 100(2)
_cell_measurement_theta_max 23.9645
_cell_measurement_theta_min 2.7115
_cell_volume 1593.3(4)
_computing_cell_refinement
; 
CrysAlis RED, Oxford Diffraction Ltd.,
Version 1.171.32.24 (release 21-04-2008 CrysAlis171 .NET)
(compiled Apr 21 2008,18:23:10) 
;
_computing_data_collection
; 
CrysAlis CCD, Oxford Diffraction Ltd.,
Version 1.171.32.24 (release 21-04-2008 CrysAlis171 .NET)
(compiled Apr 21 2008,18:23:10)
;
_computing_data_reduction
; 
CrysAlis RED, Oxford Diffraction Ltd.,
Version 1.171.32.24 (release 21-04-2008 CrysAlis171 .NET)
(compiled Apr 21 2008,18:23:10) 
;
_computing_molecular_graphics 'Bruker SHELXTL'
_computing_publication_material 'Bruker SHELXTL'
_computing_structure_refinement 'SHELXL-97 (Sheldrick, 1997)'
_computing_structure_solution 'SIR-97 (Altomare et al, 1999)'
_diffrn_ambient_temperature 100(2)
_diffrn_detector_area_resol_mean 8.3367
_diffrn_measured_fraction_theta_full 0.939
_diffrn_measured_fraction_theta_max 0.939
_diffrn_measurement_device_type 'Oxford Diffraction XCalibur 2'
_diffrn_measurement_method 'phi and omega'
_diffrn_radiation_monochromator graphite
_diffrn_radiation_source 'Enhance (Mo) X-ray Source'
_diffrn_radiation_type MoK\a
_diffrn_radiation_wavelength 0.71069
_diffrn_reflns_av_R_equivalents 0.0685
_diffrn_reflns_av_sigmaI/netI 0.2442
_diffrn_reflns_limit_h_max 7
_diffrn_reflns_limit_h_min -7
_diffrn_reflns_limit_k_max 8
_diffrn_reflns_limit_k_min -6
_diffrn_reflns_limit_l_max 20
_diffrn_reflns_limit_l_min -25
_diffrn_reflns_number 6183
_diffrn_reflns_theta_full 20.81
_diffrn_reflns_theta_max 20.81
_diffrn_reflns_theta_min 4.09
_exptl_absorpt_coefficient_mu 0.236
_exptl_absorpt_correction_T_max 1.00000
_exptl_absorpt_correction_T_min 0.43250
_exptl_absorpt_correction_type multi-scan
_exptl_absorpt_process_details
; 
CrysAlis RED, Oxford Diffraction Ltd.,
Version 1.171.32.24 (release 21-04-2008 CrysAlis171 .NET)
(compiled Apr 21 2008,18:23:10)
empirical absorption correction using spherical harmonics,
 implemented in SCALE3 ABSPACK scaling algorithm. 
;
_exptl_crystal_colour 'dark blue'
_exptl_crystal_density_diffrn 1.544
_exptl_crystal_density_method 'not measured'
_exptl_crystal_description 'thin plate'
_exptl_crystal_F_000 760
_exptl_crystal_size_max 0.22
_exptl_crystal_size_mid 0.15
_exptl_crystal_size_min 0.01
_refine_diff_density_max 0.293
_refine_diff_density_min -0.259
_refine_diff_density_rms 0.058
_refine_ls_extinction_method none
_refine_ls_goodness_of_fit_ref 0.785
_refine_ls_hydrogen_treatment constr
_refine_ls_matrix_type full
_refine_ls_number_parameters 435
_refine_ls_number_reflns 3115
_refine_ls_number_restraints 227
_refine_ls_restrained_S_all 0.770
_refine_ls_R_factor_all 0.1510
_refine_ls_R_factor_gt 0.0490
_refine_ls_shift/su_max 0.000
_refine_ls_shift/su_mean 0.000
_refine_ls_structure_factor_coef Fsqd
_refine_ls_weighting_details 'calc w=1/[\s^2^(Fo^2^)+(0.0171P)^2^+0.0000P] where P=(Fo^2^+2Fc^2^)/3'
_refine_ls_weighting_scheme calc
_refine_ls_wR_factor_gt 0.0615
_refine_ls_wR_factor_ref 0.0782
_reflns_number_gt 1310
_reflns_number_total 3115
_reflns_threshold_expression >2sigma(I)
_cod_data_source_file ja103289a_si_002_5.cif
_cod_data_source_block '[9](PF6)2.MeCN'
_cod_database_code 4102734

loop_
_symmetry_equiv_pos_as_xyz
'x, y, z'
'-x, -y, -z'

loop_
_atom_site_label
_atom_site_type_symbol
_atom_site_fract_x
_atom_site_fract_y
_atom_site_fract_z
_atom_site_U_iso_or_equiv
_atom_site_adp_type
_atom_site_occupancy
_atom_site_symmetry_multiplicity
_atom_site_calc_flag
_atom_site_refinement_flags
C1 C 0.4725(8) 0.2838(7) 0.8874(2) 0.0204(15) Uani 1 1 d U
H1A H 0.4899 0.3844 0.8941 0.025 Uiso 1 1 calc R
H1B H 0.5539 0.1914 0.9118 0.025 Uiso 1 1 calc R
C2 C 0.2675(8) 0.3128(7) 0.8997(2) 0.0202(14) Uani 1 1 d U
H2A H 0.2588 0.2045 0.9051 0.024 Uiso 1 1 calc R
H2B H 0.2249 0.3689 0.9333 0.024 Uiso 1 1 calc R
C3 C 0.1407(8) 0.4166(7) 0.8550(2) 0.0215(16) Uani 1 1 d U
H3A H 0.1563 0.3479 0.8247 0.026 Uiso 1 1 calc R
H3B H 0.0094 0.4564 0.8681 0.026 Uiso 1 1 calc R
C4 C 0.6452(9) 0.0907(8) 0.8201(3) 0.0203(14) Uani 1 1 d U
H4 H 0.6936 0.0097 0.8491 0.024 Uiso 1 1 calc R
C5 C 0.6993(9) 0.0446(8) 0.7692(3) 0.0249(13) Uani 1 1 d U
H5 H 0.7864 -0.0648 0.7633 0.030 Uiso 1 1 calc R
C6 C 0.6245(9) 0.1611(8) 0.7253(3) 0.0208(11) Uani 1 1 d U
C7 C 0.5073(8) 0.3257(8) 0.7376(3) 0.0183(12) Uani 1 1 d U
H7 H 0.4616 0.4101 0.7094 0.022 Uiso 1 1 calc R
C8 C 0.4598(9) 0.3636(9) 0.7896(3) 0.0181(12) Uani 1 1 d U
C9 C 0.3400(9) 0.5325(8) 0.8027(3) 0.0195(12) Uani 1 1 d U
C10 C 0.0807(9) 0.7085(8) 0.8515(3) 0.0246(15) Uani 1 1 d U
H10 H -0.0212 0.7221 0.8759 0.029 Uiso 1 1 calc R
C11 C 0.1124(9) 0.8449(8) 0.8338(3) 0.0256(13) Uani 1 1 d U
H11 H 0.0348 0.9504 0.8459 0.031 Uiso 1 1 calc R
C12 C 0.2599(9) 0.8265(8) 0.7980(3) 0.0218(12) Uani 1 1 d U
C13 C 0.2996(9) 0.9748(7) 0.7758(2) 0.0317(17) Uani 1 1 d U
H13A H 0.1993 1.0478 0.7522 0.047 Uiso 1 1 calc R
H13B H 0.4183 0.9361 0.7554 0.047 Uiso 1 1 calc R
H13C H 0.3068 1.0357 0.8055 0.047 Uiso 1 1 calc R
C14 C 0.3778(9) 0.6677(7) 0.7834(3) 0.0213(12) Uani 1 1 d U
H14 H 0.4834 0.6524 0.7604 0.026 Uiso 1 1 calc R
C15 C 0.6714(9) 0.1041(8) 0.6721(3) 0.0269(12) Uani 1 1 d U
H15 H 0.7616 -0.0059 0.6688 0.032 Uiso 1 1 calc R
C16 C 0.5987(9) 0.1928(9) 0.6280(3) 0.0303(12) Uani 1 1 d U
H16 H 0.5083 0.3025 0.6316 0.036 Uiso 1 1 calc R
C17 C 0.6443(10) 0.1377(9) 0.5736(3) 0.0269(11) Uani 1 1 d U
C18 C 0.7763(9) -0.0216(8) 0.5617(3) 0.0235(12) Uani 1 1 d U
H18 H 0.8370 -0.0982 0.5907 0.028 Uiso 1 1 calc R
C19 C 0.8222(9) -0.0724(8) 0.5096(3) 0.0251(11) Uani 1 1 d U
C20 C 0.7219(10) 0.0412(9) 0.4669(3) 0.0217(12) Uani 1 1 d U
C21 C 0.5838(9) 0.1980(9) 0.4775(3) 0.0226(11) Uani 1 1 d U
C22 C 0.5491(9) 0.2405(8) 0.5299(3) 0.0271(12) Uani 1 1 d U
H22 H 0.4546 0.3462 0.5366 0.032 Uiso 1 1 calc R
C23 C 0.9728(9) -0.2363(8) 0.4975(3) 0.0294(13) Uani 1 1 d U
H23A H 0.9841 -0.3178 0.5284 0.035 Uiso 1 1 calc R
H23B H 1.0930 -0.2258 0.4922 0.035 Uiso 1 1 calc R
C24 C 0.9318(9) -0.2973(8) 0.4480(3) 0.0325(14) Uani 1 1 d U
H24A H 0.8226 -0.3248 0.4554 0.039 Uiso 1 1 calc R
H24B H 1.0397 -0.3996 0.4387 0.039 Uiso 1 1 calc R
C25 C 0.8928(9) -0.1694(8) 0.4010(3) 0.0306(15) Uani 1 1 d U
H25A H 1.0116 -0.1657 0.3871 0.037 Uiso 1 1 calc R
H25B H 0.8393 -0.2027 0.3720 0.037 Uiso 1 1 calc R
C26 C 0.4783(9) 0.3130(8) 0.4321(2) 0.0270(12) Uani 1 1 d U
H26A H 0.4300 0.4287 0.4421 0.032 Uiso 1 1 calc R
H26B H 0.3710 0.2889 0.4244 0.032 Uiso 1 1 calc R
C27 C 0.6038(9) 0.2925(8) 0.3832(3) 0.0310(14) Uani 1 1 d U
H27A H 0.7069 0.3236 0.3901 0.037 Uiso 1 1 calc R
H27B H 0.5330 0.3658 0.3528 0.037 Uiso 1 1 calc R
C28 C 0.6822(9) 0.1129(8) 0.3695(3) 0.0319(16) Uani 1 1 d U
H28A H 0.5809 0.0900 0.3559 0.038 Uiso 1 1 calc R
H28B H 0.7779 0.0964 0.3403 0.038 Uiso 1 1 calc R
C29 C 0.0978(11) 0.7944(9) 0.0516(3) 0.030(2) Uani 1 1 d U
C30 C 0.0959(9) 0.7595(8) -0.0044(3) 0.039(2) Uani 1 1 d U
H30A H -0.0325 0.7878 -0.0142 0.059 Uiso 1 1 calc R
H30B H 0.1712 0.6417 -0.0084 0.059 Uiso 1 1 calc R
H30C H 0.1477 0.8258 -0.0278 0.059 Uiso 1 1 calc R
F1 F 0.6783(5) 0.8739(4) 0.93604(14) 0.0342(12) Uani 1 1 d .
F2 F 0.7787(5) 0.5965(4) 0.94553(16) 0.0488(13) Uani 1 1 d .
F3 F 0.3947(5) 0.8982(4) 0.91175(15) 0.0394(12) Uani 1 1 d .
F4 F 0.7238(5) 0.7142(4) 0.69637(16) 0.0471(13) Uani 1 1 d .
F5 F 0.6545(5) 0.7356(5) 0.86678(14) 0.0410(12) Uani 1 1 d .
F6 F 0.5175(5) 0.7577(5) 0.99048(14) 0.0417(12) Uani 1 1 d .
F7 F 0.4935(5) 0.6201(4) 0.92210(15) 0.0407(12) Uani 1 1 d .
F8 F 1.1072(5) 0.3938(5) 0.71292(17) 0.0510(13) Uani 1 1 d .
F9 F 0.8213(5) 0.4443(4) 0.68276(16) 0.0511(14) Uani 1 1 d .
F10 F 0.9802(6) 0.5884(5) 0.64495(15) 0.0588(14) Uani 1 1 d .
F11 F 1.0095(5) 0.6661(5) 0.72500(17) 0.0683(15) Uani 1 1 d .
F12 F 0.8516(6) 0.5201(6) 0.76357(17) 0.0835(17) Uani 1 1 d .
N1 N 0.1843(7) 0.5589(6) 0.8365(2) 0.0190(15) Uani 1 1 d .
N2 N 0.5269(7) 0.2447(7) 0.8315(2) 0.0152(15) Uani 1 1 d .
N3 N 0.7654(7) -0.0054(7) 0.4151(2) 0.0206(15) Uani 1 1 d .
N4 N 0.0908(8) 0.8264(8) 0.0947(3) 0.0376(19) Uani 1 1 d .
P1 P 0.5840(3) 0.7471(3) 0.92949(9) 0.0243(6) Uani 1 1 d .
P2 P 0.9155(3) 0.5540(3) 0.70401(9) 0.0349(7) Uani 1 1 d .

loop_
_atom_site_aniso_label
_atom_site_aniso_U_11
_atom_site_aniso_U_22
_atom_site_aniso_U_33
_atom_site_aniso_U_23
_atom_site_aniso_U_13
_atom_site_aniso_U_12
C1 0.012(3) 0.021(4) 0.017(4) -0.004(3) -0.005(3) 0.005(3)
C2 0.015(3) 0.019(3) 0.020(3) -0.004(3) -0.003(2) -0.001(3)
C3 0.011(3) 0.020(4) 0.024(4) -0.005(3) -0.003(3) 0.005(3)
C4 0.014(3) 0.019(3) 0.0275(17) -0.004(3) 0.004(3) -0.007(3)
C5 0.018(3) 0.024(2) 0.0278(17) -0.005(2) 0.004(3) -0.003(2)
C6 0.017(2) 0.024(2) 0.0274(15) -0.0038(16) 0.000(2) -0.0135(19)
C7 0.011(3) 0.024(2) 0.022(2) 0.0011(19) 0.001(2) -0.010(2)
C8 0.015(3) 0.0186(19) 0.020(2) 0.004(2) -0.004(3) -0.007(2)
C9 0.018(3) 0.018(2) 0.019(3) 0.005(2) -0.006(2) -0.005(2)
C10 0.018(3) 0.018(3) 0.032(4) -0.001(3) -0.007(3) -0.001(3)
C11 0.021(3) 0.019(3) 0.033(3) -0.001(3) -0.007(2) -0.003(2)
C12 0.021(3) 0.020(2) 0.025(3) -0.003(2) -0.011(2) -0.008(2)
C13 0.038(4) 0.021(3) 0.040(5) -0.011(3) 0.001(3) -0.015(3)
C14 0.019(3) 0.019(2) 0.026(3) 0.001(2) -0.007(2) -0.008(2)
C15 0.024(3) 0.030(3) 0.0278(15) -0.0049(18) 0.001(2) -0.012(2)
C16 0.027(3) 0.038(3) 0.0277(15) -0.0012(18) 0.000(2) -0.016(2)
C17 0.022(3) 0.036(2) 0.0284(15) -0.0029(17) -0.001(2) -0.0171(18)
C18 0.018(3) 0.032(2) 0.0300(19) 0.0003(18) -0.002(2) -0.0193(18)
C19 0.021(3) 0.028(2) 0.034(2) -0.0041(16) -0.006(2) -0.0163(16)
C20 0.020(3) 0.026(2) 0.030(2) -0.0061(18) -0.004(2) -0.0185(17)
C21 0.020(3) 0.027(2) 0.0274(15) -0.0032(17) 0.0009(19) -0.0167(17)
C22 0.021(3) 0.034(2) 0.0279(16) -0.0045(19) 0.001(2) -0.0126(19)
C23 0.022(3) 0.028(2) 0.044(3) -0.0036(18) -0.001(2) -0.0154(17)
C24 0.024(3) 0.027(3) 0.048(3) -0.0094(19) -0.002(3) -0.010(2)
C25 0.021(4) 0.029(4) 0.045(3) -0.010(3) -0.004(3) -0.011(3)
C26 0.027(3) 0.029(2) 0.0288(18) -0.003(2) -0.0013(19) -0.015(2)
C27 0.029(3) 0.034(3) 0.029(2) 0.003(3) -0.001(2) -0.013(3)
C28 0.030(4) 0.036(3) 0.024(3) 0.000(3) 0.000(3) -0.009(3)
C29 0.023(5) 0.029(5) 0.043(5) 0.004(5) 0.000(5) -0.016(4)
C30 0.031(5) 0.046(5) 0.046(5) 0.001(4) -0.005(5) -0.022(4)
F1 0.033(3) 0.034(3) 0.044(3) -0.006(2) -0.006(2) -0.021(2)
F2 0.033(3) 0.033(3) 0.064(4) 0.001(3) -0.010(3) 0.004(2)
F3 0.029(3) 0.034(3) 0.048(3) 0.005(2) -0.021(2) -0.005(2)
F4 0.022(3) 0.031(3) 0.072(4) -0.006(3) -0.022(3) 0.009(2)
F5 0.040(3) 0.070(3) 0.021(3) -0.017(2) 0.015(2) -0.030(3)
F6 0.055(3) 0.064(3) 0.012(3) -0.003(2) 0.000(2) -0.031(3)
F7 0.048(3) 0.031(3) 0.058(3) -0.013(2) 0.011(3) -0.030(2)
F8 0.013(3) 0.048(3) 0.078(4) -0.006(3) -0.007(3) 0.003(2)
F9 0.032(3) 0.032(3) 0.093(4) -0.009(3) -0.002(3) -0.015(2)
F10 0.066(4) 0.086(4) 0.031(3) 0.007(3) 0.007(3) -0.042(3)
F11 0.040(3) 0.063(3) 0.102(4) -0.046(3) -0.024(3) -0.010(3)
F12 0.055(4) 0.126(5) 0.031(3) 0.009(3) 0.003(3) -0.001(3)
N1 0.017(4) 0.008(4) 0.028(4) 0.006(3) -0.009(3) -0.002(3)
N2 0.010(4) 0.013(4) 0.025(4) -0.007(3) -0.003(3) -0.005(3)
N3 0.018(4) 0.020(4) 0.020(4) -0.009(3) 0.005(3) -0.003(3)
N4 0.018(4) 0.038(5) 0.050(5) -0.011(4) 0.005(4) -0.004(3)
P1 0.0253(15) 0.0240(15) 0.0233(17) -0.0035(11) -0.0014(12) -0.0092(14)
P2 0.0294(17) 0.0351(16) 0.0343(18) 0.0017(13) -0.0130(14) -0.0065(15)

loop_
_atom_type_symbol
_atom_type_description
_atom_type_scat_dispersion_real
_atom_type_scat_dispersion_imag
_atom_type_scat_source
C C 0.0033 0.0016 'International Tables Vol C Tables 4.2.6.8 and 6.1.1.4'
H H 0.0000 0.0000 'International Tables Vol C Tables 4.2.6.8 and 6.1.1.4'
N N 0.0061 0.0033 'International Tables Vol C Tables 4.2.6.8 and 6.1.1.4'
F F 0.0171 0.0103 'International Tables Vol C Tables 4.2.6.8 and 6.1.1.4'
P P 0.1023 0.0942 'International Tables Vol C Tables 4.2.6.8 and 6.1.1.4'

loop_
_geom_angle_atom_site_label_1
_geom_angle_atom_site_label_2
_geom_angle_atom_site_label_3
_geom_angle
N2 C1 C2 111.2(5)
N2 C1 H1A 109.4
C2 C1 H1A 109.4
N2 C1 H1B 109.4
C2 C1 H1B 109.4
H1A C1 H1B 108.0
C3 C2 C1 112.4(5)
C3 C2 H2A 109.1
C1 C2 H2A 109.1
C3 C2 H2B 109.1
C1 C2 H2B 109.1
H2A C2 H2B 107.9
N1 C3 C2 110.5(5)
N1 C3 H3A 109.5
C2 C3 H3A 109.5
N1 C3 H3B 109.5
C2 C3 H3B 109.5
H3A C3 H3B 108.1
N2 C4 C5 123.6(7)
N2 C4 H4 118.2
C5 C4 H4 118.2
C4 C5 C6 119.3(7)
C4 C5 H5 120.3
C6 C5 H5 120.3
C5 C6 C7 116.7(7)
C5 C6 C15 117.8(7)
C7 C6 C15 125.5(7)
C8 C7 C6 120.7(7)
C8 C7 H7 119.6
C6 C7 H7 119.6
C7 C8 N2 121.1(7)
C7 C8 C9 121.2(7)
N2 C8 C9 117.7(6)
C14 C9 N1 118.7(6)
C14 C9 C8 122.3(7)
N1 C9 C8 119.0(6)
N1 C10 C11 123.4(7)
N1 C10 H10 118.3
C11 C10 H10 118.3
C10 C11 C12 118.7(7)
C10 C11 H11 120.6
C12 C11 H11 120.6
C11 C12 C14 119.1(6)
C11 C12 C13 121.2(7)
C14 C12 C13 119.7(6)
C12 C13 H13A 109.5
C12 C13 H13B 109.5
H13A C13 H13B 109.5
C12 C13 H13C 109.5
H13A C13 H13C 109.5
H13B C13 H13C 109.5
C9 C14 C12 119.9(7)
C9 C14 H14 120.1
C12 C14 H14 120.1
C16 C15 C6 124.8(7)
C16 C15 H15 117.6
C6 C15 H15 117.6
C15 C16 C17 125.7(7)
C15 C16 H16 117.1
C17 C16 H16 117.1
C22 C17 C18 115.7(7)
C22 C17 C16 120.5(7)
C18 C17 C16 123.8(7)
C19 C18 C17 123.5(7)
C19 C18 H18 118.2
C17 C18 H18 118.2
C18 C19 C20 117.3(7)
C18 C19 C23 122.7(7)
C20 C19 C23 120.0(6)
N3 C20 C21 120.8(7)
N3 C20 C19 118.5(7)
C21 C20 C19 120.7(7)
C22 C21 C20 118.6(7)
C22 C21 C26 121.8(7)
C20 C21 C26 119.5(6)
C21 C22 C17 124.0(7)
C21 C22 H22 118.0
C17 C22 H22 118.0
C19 C23 C24 111.1(5)
C19 C23 H23A 109.4
C24 C23 H23A 109.4
C19 C23 H23B 109.4
C24 C23 H23B 109.4
H23A C23 H23B 108.0
C23 C24 C25 111.5(5)
C23 C24 H24A 109.3
C25 C24 H24A 109.3
C23 C24 H24B 109.3
C25 C24 H24B 109.3
H24A C24 H24B 108.0
N3 C25 C24 112.7(6)
N3 C25 H25A 109.1
C24 C25 H25A 109.1
N3 C25 H25B 109.1
C24 C25 H25B 109.1
H25A C25 H25B 107.8
C21 C26 C27 109.7(6)
C21 C26 H26A 109.7
C27 C26 H26A 109.7
C21 C26 H26B 109.7
C27 C26 H26B 109.7
H26A C26 H26B 108.2
C26 C27 C28 109.1(5)
C26 C27 H27A 109.9
C28 C27 H27A 109.9
C26 C27 H27B 109.9
C28 C27 H27B 109.9
H27A C27 H27B 108.3
N3 C28 C27 113.4(5)
N3 C28 H28A 108.9
C27 C28 H28A 108.9
N3 C28 H28B 108.9
C27 C28 H28B 108.9
H28A C28 H28B 107.7
N4 C29 C30 176.8(9)
C29 C30 H30A 109.5
C29 C30 H30B 109.5
H30A C30 H30B 109.5
C29 C30 H30C 109.5
H30A C30 H30C 109.5
H30B C30 H30C 109.5
C10 N1 C9 120.0(5)
C10 N1 C3 121.5(6)
C9 N1 C3 118.5(5)
C4 N2 C8 118.3(6)
C4 N2 C1 120.3(6)
C8 N2 C1 121.3(6)
C20 N3 C25 124.3(6)
C20 N3 C28 120.6(6)
C25 N3 C28 115.0(5)
F6 P1 F7 90.7(2)
F6 P1 F3 91.4(3)
F7 P1 F3 90.2(2)
F6 P1 F2 90.4(2)
F7 P1 F2 90.8(2)
F3 P1 F2 177.9(3)
F6 P1 F1 90.3(2)
F7 P1 F1 178.9(3)
F3 P1 F1 90.3(2)
F2 P1 F1 88.7(2)
F6 P1 F5 179.5(3)
F7 P1 F5 89.5(2)
F3 P1 F5 89.1(2)
F2 P1 F5 89.1(2)
F1 P1 F5 89.5(2)
F10 P2 F12 179.5(3)
F10 P2 F9 90.2(2)
F12 P2 F9 90.2(2)
F10 P2 F4 90.2(3)
F12 P2 F4 89.9(3)
F9 P2 F4 89.7(2)
F10 P2 F8 90.8(3)
F12 P2 F8 89.1(2)
F9 P2 F8 90.8(2)
F4 P2 F8 178.9(3)
F10 P2 F11 89.4(2)
F12 P2 F11 90.1(3)
F9 P2 F11 179.4(3)
F4 P2 F11 89.9(2)
F8 P2 F11 89.7(2)

loop_
_geom_bond_atom_site_label_1
_geom_bond_atom_site_label_2
_geom_bond_distance
C1 N2 1.470(7)
C1 C2 1.542(7)
C1 H1A 0.9900
C1 H1B 0.9900
C2 C3 1.514(7)
C2 H2A 0.9900
C2 H2B 0.9900
C3 N1 1.470(6)
C3 H3A 0.9900
C3 H3B 0.9900
C4 N2 1.347(7)
C4 C5 1.366(8)
C4 H4 0.9500
C5 C6 1.411(8)
C5 H5 0.9500
C6 C7 1.423(8)
C6 C15 1.444(8)
C7 C8 1.365(8)
C7 H7 0.9500
C8 N2 1.379(7)
C8 C9 1.463(8)
C9 C14 1.390(7)
C9 N1 1.394(7)
C10 N1 1.319(7)
C10 C11 1.365(7)
C10 H10 0.9500
C11 C12 1.385(8)
C11 H11 0.9500
C12 C14 1.402(8)
C12 C13 1.525(7)
C13 H13A 0.9800
C13 H13B 0.9800
C13 H13C 0.9800
C14 H14 0.9500
C15 C16 1.309(7)
C15 H15 0.9500
C16 C17 1.465(8)
C16 H16 0.9500
C17 C22 1.397(8)
C17 C18 1.415(8)
C18 C19 1.400(8)
C18 H18 0.9500
C19 C20 1.426(8)
C19 C23 1.495(8)
C20 N3 1.380(7)
C20 C21 1.407(9)
C21 C22 1.380(8)
C21 C26 1.493(8)
C22 H22 0.9500
C23 C24 1.506(7)
C23 H23A 0.9900
C23 H23B 0.9900
C24 C25 1.508(7)
C24 H24A 0.9900
C24 H24B 0.9900
C25 N3 1.450(7)
C25 H25A 0.9900
C25 H25B 0.9900
C26 C27 1.498(8)
C26 H26A 0.9900
C26 H26B 0.9900
C27 C28 1.522(7)
C27 H27A 0.9900
C27 H27B 0.9900
C28 N3 1.463(7)
C28 H28A 0.9900
C28 H28B 0.9900
C29 N4 1.137(8)
C29 C30 1.467(8)
C30 H30A 0.9800
C30 H30B 0.9800
C30 H30C 0.9800
F1 P1 1.611(3)
F2 P1 1.611(4)
F3 P1 1.597(4)
F4 P2 1.600(4)
F5 P1 1.630(4)
F6 P1 1.582(4)
F7 P1 1.595(3)
F8 P2 1.603(4)
F9 P2 1.594(4)
F10 P2 1.577(4)
F11 P2 1.607(4)
F12 P2 1.585(4)

loop_
_geom_torsion_atom_site_label_1
_geom_torsion_atom_site_label_2
_geom_torsion_atom_site_label_3
_geom_torsion_atom_site_label_4
_geom_torsion
N2 C1 C2 C3 -42.9(7)
C1 C2 C3 N1 -44.5(7)
N2 C4 C5 C6 -2.1(9)
C4 C5 C6 C7 5.1(9)
C4 C5 C6 C15 -174.4(6)
C5 C6 C7 C8 -4.8(9)
C15 C6 C7 C8 174.7(6)
C6 C7 C8 N2 1.4(9)
C6 C7 C8 C9 179.7(5)
C7 C8 C9 C14 -52.6(9)
N2 C8 C9 C14 125.8(6)
C7 C8 C9 N1 128.5(7)
N2 C8 C9 N1 -53.1(8)
N1 C10 C11 C12 0.5(9)
C10 C11 C12 C14 -3.6(9)
C10 C11 C12 C13 178.5(5)
N1 C9 C14 C12 -0.1(8)
C8 C9 C14 C12 -179.0(6)
C11 C12 C14 C9 3.4(9)
C13 C12 C14 C9 -178.7(5)
C5 C6 C15 C16 172.9(6)
C7 C6 C15 C16 -6.6(10)
C6 C15 C16 C17 179.9(6)
C15 C16 C17 C22 176.1(6)
C15 C16 C17 C18 -0.3(10)
C22 C17 C18 C19 4.8(9)
C16 C17 C18 C19 -178.6(6)
C17 C18 C19 C20 -3.5(9)
C17 C18 C19 C23 175.0(6)
C18 C19 C20 N3 179.6(5)
C23 C19 C20 N3 1.1(9)
C18 C19 C20 C21 0.5(9)
C23 C19 C20 C21 -178.0(5)
N3 C20 C21 C22 -178.2(5)
C19 C20 C21 C22 0.9(9)
N3 C20 C21 C26 2.2(9)
C19 C20 C21 C26 -178.7(5)
C20 C21 C22 C17 0.7(9)
C26 C21 C22 C17 -179.7(5)
C18 C17 C22 C21 -3.4(9)
C16 C17 C22 C21 179.9(6)
C18 C19 C23 C24 150.5(6)
C20 C19 C23 C24 -31.1(8)
C19 C23 C24 C25 53.0(7)
C23 C24 C25 N3 -46.1(7)
C22 C21 C26 C27 145.6(6)
C20 C21 C26 C27 -34.8(8)
C21 C26 C27 C28 57.5(7)
C26 C27 C28 N3 -51.0(7)
C11 C10 N1 C9 2.9(9)
C11 C10 N1 C3 -177.7(5)
C14 C9 N1 C10 -3.0(8)
C8 C9 N1 C10 175.9(6)
C14 C9 N1 C3 177.6(5)
C8 C9 N1 C3 -3.6(8)
C2 C3 N1 C10 -101.7(6)
C2 C3 N1 C9 77.7(6)
C5 C4 N2 C8 -1.5(8)
C5 C4 N2 C1 178.8(6)
C7 C8 N2 C4 1.9(8)
C9 C8 N2 C4 -176.5(5)
C7 C8 N2 C1 -178.5(5)
C9 C8 N2 C1 3.1(8)
C2 C1 N2 C4 -109.3(6)
C2 C1 N2 C8 71.0(6)
C21 C20 N3 C25 -174.0(5)
C19 C20 N3 C25 6.9(9)
C21 C20 N3 C28 6.1(9)
C19 C20 N3 C28 -173.0(5)
C24 C25 N3 C20 16.3(8)
C24 C25 N3 C28 -163.8(5)
C27 C28 N3 C20 19.2(8)
C27 C28 N3 C25 -160.7(5)
